data_9014632
loop_
_publ_author_name
'Chakhmouradian, A. R.'
'Mitchell, R. H.'
'Burns, P. C.'
'Mikhailova, Y.'
'Reguir, E. P.'

_publ_section_title
;
 Marianoite, a new member of the cuspidine group from the Prairie Lake
 silicocarbonatite, Ontario
 Note: ordering of elements in M1 and M2 could not be determined
;
_journal_name_full 'The Canadian Mineralogist'
_journal_page_first 1023
_journal_page_last 1032
_journal_paper_doi 10.3749/canmin.46.4.1023
_journal_volume 46
_journal_year 2008
_chemical_compound_source 'Prairie Lake silicocarbonatite, Ontario, Canada'
_chemical_formula_sum 'Ca4 F Fe0.08 Hf0.01 Mg0.03 Na2 Nb0.97 O17 Si4 Ti0.09 Zr0.9'
_chemical_name_mineral Marianoite
_space_group_IT_number 4
_symmetry_space_group_name_Hall 'P 2yb'
_symmetry_space_group_name_H-M 'P 1 21 1'
_cell_angle_alpha 90
_cell_angle_beta 109.332
_cell_angle_gamma 90
_cell_length_a 10.8459
_cell_length_b 10.2260
_cell_length_c 7.2727
_cell_formula_units_Z 2
_cell_volume 761.136
_database_code_amcsd 0019475
_exptl_crystal_density_diffrn 3.461
_cod_original_formula_sum 'Na2 Ca4 Nb.97 Zr.9 Ti.09 Fe.08 Mg.03 Hf.01 Si4 O17 F'
_cod_database_code 9014632

loop_
_space_group_symop_operation_xyz
x,y,z
-x,1/2+y,-z

loop_
_atom_site_label
_atom_site_fract_x
_atom_site_fract_y
_atom_site_fract_z
_atom_site_occupancy
_atom_site_U_iso_or_equiv
Na1 0.13060 0.58130 0.44670 1.00000 0.01350
Na2 0.62430 0.23590 0.69120 1.00000 0.01450
Ca1 0.35300 0.34680 0.80030 1.00000 0.01170
Ca2 0.13160 0.57900 0.94630 1.00000 0.01380
Ca3 0.65510 0.84900 0.70060 1.00000 0.01290
Ca4 0.15370 0.96840 0.44780 1.00000 0.01540
NbM1 0.36610 0.71930 0.80450 0.48500 0.00670
ZrM1 0.36610 0.71930 0.80450 0.45000 0.00670
TiM1 0.36610 0.71930 0.80450 0.04500 0.00670
FeM1 0.36610 0.71930 0.80450 0.04000 0.00670
MgM1 0.36610 0.71930 0.80450 0.01500 0.00670
HfM1 0.36610 0.71930 0.80450 0.00500 0.00670
NbM2 0.84130 0.45740 0.05350 0.48500 0.00930
ZrM2 0.84130 0.45740 0.05350 0.45000 0.00930
TiM2 0.84130 0.45740 0.05350 0.04500 0.00930
FeM2 0.84130 0.45740 0.05350 0.04000 0.00930
MgM2 0.84130 0.45740 0.05350 0.01500 0.00930
HfM2 0.84130 0.45740 0.05350 0.00500 0.00930
Si1 0.57210 0.53150 0.63590 1.00000 0.00830
Si2 0.42040 0.03990 0.80380 1.00000 0.00880
Si3 0.93450 0.77920 0.12380 1.00000 0.00840
Si4 0.05970 0.28090 0.43650 1.00000 0.01050
O1 0.47930 0.40730 0.61780 1.00000 0.01160
O2 0.01040 0.13830 0.34950 1.00000 0.01700
O3 0.51830 0.66520 0.69900 1.00000 0.01880
O4 0.49490 0.16530 0.91780 1.00000 0.01380
O5 0.49100 0.90250 0.87910 1.00000 0.01220
O6 0.97240 0.40380 0.32100 1.00000 0.01640
O7 0.72370 0.50270 0.77290 1.00000 0.01600
O8 0.26710 0.04270 0.79120 1.00000 0.01510
O9 0.20620 0.30670 0.47930 1.00000 0.02270
O10 0.96030 0.62980 0.07410 1.00000 0.01480
O11 0.03900 0.88130 0.08750 1.00000 0.01920
O12 0.25400 0.78290 0.95370 1.00000 0.01570
O13 0.02230 0.29230 0.63740 1.00000 0.01750
O14 0.58780 0.56220 0.42130 1.00000 0.02200
O15 0.79280 0.83620 0.02240 1.00000 0.01540
O16 0.28530 0.55930 0.77540 1.00000 0.01370
O17 0.27480 0.78410 0.56350 1.00000 0.01310
F 0.25980 0.55630 0.25360 1.00000 0.00910

loop_
_cod_related_entry_id
_cod_related_entry_database
_cod_related_entry_code
1 AMCSD 0019475
